data_1543131
loop_
_publ_author_name
'AaminaNaaz, Y.'
'Kamalraja, Jayabal'
'Perumal, Paramasivam T.'
'SubbiahPandi, A.'

_publ_section_title
;
 5-Benzoyl-2-(5-bromo-1<i>H</i>-indol-3-yl)-4-(4-nitrophenyl)-1<i>H</i>-pyrrole-3-carbonitrile
 dimethyl sulfoxide monosolvate
;
_journal_coeditor_code HG4002
_journal_issue 4
_journal_name_full IUCrData
_journal_page_first x160597
_journal_paper_doi 10.1107/S2414314616005976
_journal_volume 1
_journal_year 2016
_chemical_formula_iupac 'C26 H15 Br N4 O3, C2 H6 O S'
_chemical_formula_moiety 'C26 H15 Br N4 O3, C2 H6 O S'
_chemical_formula_sum 'C28 H21 Br N4 O4 S'
_chemical_formula_weight 589.46
_chemical_name_systematic
'5-Benzoyl-2-(5-bromo-1<i>H</i>-indol-3-yl)-4-(4-nitrophenyl)-1<i>H</i>-pyrrole-3-carbonitrile dimethyl sulfoxide monosolvate'
_space_group_IT_number 2
_symmetry_cell_setting triclinic
_symmetry_space_group_name_Hall '-P 1'
_symmetry_space_group_name_H-M 'P -1'
_atom_sites_solution_hydrogens geom
_atom_sites_solution_primary direct
_atom_sites_solution_secondary difmap
_audit_creation_method SHELXL-97
_cell_angle_alpha 79.638(2)
_cell_angle_beta 82.454(2)
_cell_angle_gamma 82.371(2)
_cell_formula_units_Z 2
_cell_length_a 10.1721(3)
_cell_length_b 11.2475(3)
_cell_length_c 12.0154(4)
_cell_measurement_reflns_used 3272
_cell_measurement_temperature 293(2)
_cell_measurement_theta_max 25.00
_cell_measurement_theta_min 2.32
_cell_volume 1332.14(7)
_computing_cell_refinement
;
<i>SAINT</i> (Bruker, 2008)
;
_computing_data_collection
;
<i>APEX2</i> (Bruker, 2008)
;
_computing_data_reduction
;
<i>SAINT</i> (Bruker, 2008)
;
_computing_molecular_graphics
;
<i>ORTEP-3 for Windows</i> (Farrugia, 2012)
;
_computing_publication_material
;
<i>SHELXL97</i> (Sheldrick, 2008) and <i>PLATON</i> (Spek, 2009)
;
_computing_structure_refinement
;
SHELXL97 (Sheldrick, 2008)
;
_computing_structure_solution
;
SHELXS97 (Sheldrick, 2008)
;
_diffrn_ambient_temperature 293(2)
_diffrn_measured_fraction_theta_full 0.999
_diffrn_measured_fraction_theta_max 0.999
_diffrn_measurement_device_type 'Bruker SMART APEXII CCD'
_diffrn_measurement_method '\w and \f scans'
_diffrn_radiation_monochromator graphite
_diffrn_radiation_source 'fine-focus sealed tube'
_diffrn_radiation_type MoK\a
_diffrn_radiation_wavelength 0.71073
_diffrn_reflns_av_R_equivalents 0.0365
_diffrn_reflns_av_sigmaI/netI 0.1082
_diffrn_reflns_limit_h_max 12
_diffrn_reflns_limit_h_min -12
_diffrn_reflns_limit_k_max 13
_diffrn_reflns_limit_k_min -13
_diffrn_reflns_limit_l_max 14
_diffrn_reflns_limit_l_min -14
_diffrn_reflns_number 24122
_diffrn_reflns_theta_full 25.00
_diffrn_reflns_theta_max 25.00
_diffrn_reflns_theta_min 2.32
_exptl_absorpt_coefficient_mu 1.663
_exptl_absorpt_correction_T_max 0.741
_exptl_absorpt_correction_T_min 0.712
_exptl_absorpt_correction_type multi-scan
_exptl_absorpt_process_details
;
(<i>SADABS</i>; Bruker, 2008)
;
_exptl_crystal_colour yellow
_exptl_crystal_density_diffrn 1.470
_exptl_crystal_density_method 'not measured'
_exptl_crystal_description block
_exptl_crystal_F_000 600
_exptl_crystal_size_max 0.21
_exptl_crystal_size_mid 0.19
_exptl_crystal_size_min 0.18
_refine_diff_density_max 0.929
_refine_diff_density_min -0.664
_refine_ls_extinction_coef 0.0085(18)
_refine_ls_extinction_expression Fc^*^=kFc[1+0.001xFc^2^\l^3^/sin(2\q)]^-1/4^
_refine_ls_extinction_method
;
SHELXL97 (Sheldrick, 2008)
;
_refine_ls_goodness_of_fit_ref 1.039
_refine_ls_hydrogen_treatment constr
_refine_ls_matrix_type full
_refine_ls_number_parameters 344
_refine_ls_number_reflns 4694
_refine_ls_number_restraints 0
_refine_ls_restrained_S_all 1.039
_refine_ls_R_factor_all 0.0890
_refine_ls_R_factor_gt 0.0594
_refine_ls_shift/su_max 0.000
_refine_ls_shift/su_mean 0.000
_refine_ls_structure_factor_coef Fsqd
_refine_ls_weighting_details 'calc w=1/[\s^2^(Fo^2^)+(0.0000P)^2^+1.7603P] where P=(Fo^2^+2Fc^2^)/3'
_refine_ls_weighting_scheme calc
_refine_ls_wR_factor_gt 0.1534
_refine_ls_wR_factor_ref 0.1861
_reflns_number_gt 3272
_reflns_number_total 4694
_reflns_threshold_expression >2sigma(I)
_cod_data_source_file hg4002sup1.cif
_cod_data_source_block I
_cod_database_code 1543131

loop_
_symmetry_equiv_pos_as_xyz
'x, y, z'
'-x, -y, -z'

loop_
_atom_site_type_symbol
_atom_site_label
_atom_site_fract_x
_atom_site_fract_y
_atom_site_fract_z
_atom_site_U_iso_or_equiv
_atom_site_adp_type
_atom_site_calc_flag
_atom_site_refinement_flags
_atom_site_occupancy
_atom_site_symmetry_multiplicity
Br Br1 0.49737(5) 0.66722(5) 0.13859(6) 0.0800(3) Uani d . 1 1
S S 0.78523(17) 0.57068(14) 0.37985(14) 0.0802(5) Uani d . 1 1
N N1 1.4544(5) 1.2779(4) 0.2474(4) 0.0639(11) Uani d . 1 1
N N2 1.0331(3) 0.7630(3) 0.1857(3) 0.0427(8) Uani d . 1 1
H H2 0.9831 0.7082 0.2188 0.051 Uiso calc R 1 1
N N3 1.0226(4) 0.6139(3) -0.1434(3) 0.0475(9) Uani d . 1 1
H H3 1.0515 0.5781 -0.2008 0.057 Uiso calc R 1 1
N N4 1.2224(4) 1.0041(4) -0.1418(3) 0.0591(10) Uani d . 1 1
O O1 1.4065(5) 1.3381(4) 0.3185(4) 0.0938(14) Uani d . 1 1
O O2 1.5640(4) 1.2893(4) 0.1934(4) 0.0864(12) Uani d . 1 1
O O3 0.9785(4) 0.7663(3) 0.4168(3) 0.0694(10) Uani d . 1 1
O O4 0.9070(3) 0.5529(3) 0.2988(3) 0.0615(9) Uani d . 1 1
C C1 1.3124(5) 0.8293(5) 0.3937(4) 0.0628(13) Uani d . 1 1
H H1 1.3422 0.8005 0.3259 0.075 Uiso calc R 1 1
C C2 1.4022(7) 0.8582(6) 0.4588(6) 0.095(2) Uani d . 1 1
H H2A 1.4933 0.8478 0.4355 0.114 Uiso calc R 1 1
C C3 1.3562(10) 0.9028(7) 0.5590(7) 0.113(3) Uani d . 1 1
H H3A 1.4164 0.9250 0.6014 0.135 Uiso calc R 1 1
C C4 1.2255(11) 0.9141(7) 0.5950(6) 0.108(3) Uani d . 1 1
H H4 1.1956 0.9428 0.6629 0.130 Uiso calc R 1 1
C C5 1.1354(7) 0.8837(5) 0.5322(4) 0.0733(16) Uani d . 1 1
H H5 1.0450 0.8902 0.5584 0.088 Uiso calc R 1 1
C C6 1.1786(5) 0.8436(4) 0.4307(4) 0.0489(11) Uani d . 1 1
C C7 1.0757(5) 0.8122(4) 0.3660(3) 0.0468(10) Uani d . 1 1
C C8 1.0946(4) 0.8329(4) 0.2412(3) 0.0411(9) Uani d . 1 1
C C9 1.1633(4) 0.9123(3) 0.1602(3) 0.0371(9) Uani d . 1 1
C C10 1.2376(4) 1.0098(3) 0.1792(3) 0.0371(9) Uani d . 1 1
C C11 1.1791(4) 1.0927(4) 0.2482(4) 0.0447(10) Uani d . 1 1
H H11 1.0904 1.0899 0.2787 0.054 Uiso calc R 1 1
C C12 1.2497(5) 1.1790(4) 0.2724(4) 0.0512(11) Uani d . 1 1
H H12 1.2106 1.2328 0.3209 0.061 Uiso calc R 1 1
C C13 1.3789(5) 1.1843(4) 0.2239(4) 0.0488(11) Uani d . 1 1
C C14 1.4384(4) 1.1073(4) 0.1515(4) 0.0542(12) Uani d . 1 1
H H14 1.5251 1.1141 0.1174 0.065 Uiso calc R 1 1
C C15 1.3672(4) 1.0191(4) 0.1300(4) 0.0469(10) Uani d . 1 1
H H15 1.4070 0.9654 0.0818 0.056 Uiso calc R 1 1
C C16 1.1427(4) 0.8859(4) 0.0530(3) 0.0381(9) Uani d . 1 1
C C17 1.1864(4) 0.9507(4) -0.0557(4) 0.0416(9) Uani d . 1 1
C C18 1.0622(4) 0.7921(3) 0.0716(3) 0.0388(9) Uani d . 1 1
C C19 1.0173(4) 0.7268(4) -0.0071(3) 0.0419(9) Uani d . 1 1
C C20 1.0932(4) 0.6838(4) -0.0978(4) 0.0477(10) Uani d . 1 1
H H20 1.1801 0.7002 -0.1241 0.057 Uiso calc R 1 1
C C21 0.8990(4) 0.6092(3) -0.0842(3) 0.0404(9) Uani d . 1 1
C C22 0.7946(5) 0.5478(4) -0.0975(4) 0.0499(11) Uani d . 1 1
H H22 0.8037 0.4975 -0.1522 0.060 Uiso calc R 1 1
C C23 0.6783(5) 0.5625(4) -0.0288(4) 0.0531(11) Uani d . 1 1
H H23 0.6070 0.5215 -0.0359 0.064 Uiso calc R 1 1
C C24 0.6658(4) 0.6400(4) 0.0532(4) 0.0508(11) Uani d . 1 1
C C25 0.7696(4) 0.6980(4) 0.0706(4) 0.0440(10) Uani d . 1 1
H H25 0.7599 0.7473 0.1262 0.053 Uiso calc R 1 1
C C26 0.8895(4) 0.6812(3) 0.0028(3) 0.0391(9) Uani d . 1 1
C C27 0.6901(7) 0.4510(7) 0.3716(7) 0.109(2) Uani d . 1 1
H H27A 0.6612 0.4623 0.2972 0.163 Uiso calc R 1 1
H H27B 0.6136 0.4520 0.4277 0.163 Uiso calc R 1 1
H H27C 0.7442 0.3743 0.3856 0.163 Uiso calc R 1 1
C C28 0.8199(9) 0.5262(8) 0.5162(6) 0.112(2) Uani d . 1 1
H H28A 0.8722 0.5827 0.5358 0.168 Uiso calc R 1 1
H H28B 0.8689 0.4466 0.5240 0.168 Uiso calc R 1 1
H H28C 0.7380 0.5239 0.5660 0.168 Uiso calc R 1 1

loop_
_atom_site_aniso_label
_atom_site_aniso_U_11
_atom_site_aniso_U_22
_atom_site_aniso_U_33
_atom_site_aniso_U_12
_atom_site_aniso_U_13
_atom_site_aniso_U_23
Br1 0.0520(4) 0.0853(5) 0.1107(6) -0.0224(3) 0.0108(3) -0.0413(4)
S 0.0833(10) 0.0708(9) 0.0873(11) -0.0297(8) 0.0217(8) -0.0221(8)
N1 0.067(3) 0.058(3) 0.077(3) -0.020(2) -0.022(2) -0.017(2)
N2 0.047(2) 0.0433(19) 0.0414(19) -0.0205(15) -0.0028(15) -0.0062(15)
N3 0.052(2) 0.053(2) 0.042(2) -0.0118(17) -0.0029(17) -0.0191(16)
N4 0.070(3) 0.061(2) 0.047(2) -0.019(2) 0.002(2) -0.0079(19)
O1 0.094(3) 0.094(3) 0.114(3) -0.028(2) -0.013(3) -0.060(3)
O2 0.067(3) 0.085(3) 0.121(3) -0.038(2) -0.017(2) -0.026(2)
O3 0.077(2) 0.086(2) 0.0494(19) -0.043(2) 0.0096(17) -0.0105(17)
O4 0.076(2) 0.0576(19) 0.0553(19) -0.0289(17) 0.0117(17) -0.0198(15)
C1 0.071(3) 0.065(3) 0.054(3) -0.016(3) -0.016(3) -0.001(2)
C2 0.092(5) 0.098(5) 0.098(5) -0.037(4) -0.047(4) 0.022(4)
C3 0.151(8) 0.111(6) 0.095(6) -0.057(6) -0.080(6) 0.013(4)
C4 0.183(9) 0.097(5) 0.063(4) -0.040(6) -0.048(5) -0.017(3)
C5 0.107(5) 0.073(4) 0.043(3) -0.012(3) -0.014(3) -0.014(2)
C6 0.067(3) 0.042(2) 0.040(2) -0.014(2) -0.008(2) -0.0062(18)
C7 0.058(3) 0.041(2) 0.042(2) -0.011(2) 0.005(2) -0.0112(18)
C8 0.046(2) 0.043(2) 0.038(2) -0.0145(18) -0.0021(18) -0.0089(17)
C9 0.038(2) 0.041(2) 0.036(2) -0.0107(17) -0.0035(17) -0.0111(16)
C10 0.044(2) 0.038(2) 0.032(2) -0.0122(17) -0.0060(17) -0.0037(16)
C11 0.042(2) 0.046(2) 0.049(2) -0.0124(18) 0.0027(18) -0.0144(19)
C12 0.060(3) 0.044(2) 0.054(3) -0.008(2) -0.008(2) -0.017(2)
C13 0.052(3) 0.048(2) 0.053(3) -0.020(2) -0.016(2) -0.008(2)
C14 0.040(2) 0.063(3) 0.064(3) -0.020(2) 0.000(2) -0.016(2)
C15 0.045(2) 0.052(2) 0.049(2) -0.0155(19) 0.0021(19) -0.019(2)
C16 0.034(2) 0.045(2) 0.038(2) -0.0084(17) -0.0005(16) -0.0110(17)
C17 0.043(2) 0.041(2) 0.044(2) -0.0109(18) -0.0043(19) -0.0113(19)
C18 0.039(2) 0.039(2) 0.041(2) -0.0092(17) -0.0037(17) -0.0108(17)
C19 0.047(2) 0.038(2) 0.045(2) -0.0165(18) -0.0060(18) -0.0084(17)
C20 0.048(2) 0.054(3) 0.045(2) -0.015(2) -0.001(2) -0.0125(19)
C21 0.047(2) 0.036(2) 0.041(2) -0.0082(18) -0.0084(19) -0.0080(17)
C22 0.056(3) 0.043(2) 0.057(3) -0.008(2) -0.015(2) -0.016(2)
C23 0.045(3) 0.049(3) 0.072(3) -0.014(2) -0.016(2) -0.016(2)
C24 0.048(3) 0.046(2) 0.063(3) -0.016(2) -0.006(2) -0.012(2)
C25 0.048(2) 0.039(2) 0.048(2) -0.0117(18) -0.004(2) -0.0129(18)
C26 0.046(2) 0.033(2) 0.041(2) -0.0109(17) -0.0111(18) -0.0047(16)
C27 0.102(5) 0.107(5) 0.124(6) -0.063(4) -0.004(4) -0.001(4)
C28 0.139(7) 0.119(6) 0.081(5) -0.034(5) 0.004(4) -0.021(4)

loop_
_atom_type_symbol
_atom_type_description
_atom_type_scat_dispersion_real
_atom_type_scat_dispersion_imag
_atom_type_scat_source
C C 0.0033 0.0016 'International Tables Vol C Tables 4.2.6.8 and 6.1.1.4'
H H 0.0000 0.0000 'International Tables Vol C Tables 4.2.6.8 and 6.1.1.4'
N N 0.0061 0.0033 'International Tables Vol C Tables 4.2.6.8 and 6.1.1.4'
O O 0.0106 0.0060 'International Tables Vol C Tables 4.2.6.8 and 6.1.1.4'
Br Br -0.2901 2.4595 'International Tables Vol C Tables 4.2.6.8 and 6.1.1.4'
S S 0.1246 0.1234 'International Tables Vol C Tables 4.2.6.8 and 6.1.1.4'

loop_
_geom_angle_atom_site_label_1
_geom_angle_atom_site_label_2
_geom_angle_atom_site_label_3
_geom_angle
C18 N2 C8 110.7(3)
C18 N2 H2 124.7
C8 N2 H2 124.7
C15 C10 C11 118.7(4)
C15 C10 C9 120.9(4)
C11 C10 C9 120.4(4)
C8 C9 C16 106.1(3)
C8 C9 C10 127.7(3)
C16 C9 C10 126.2(3)
C24 C25 C26 118.0(4)
C24 C25 H25 121.0
C26 C25 H25 121.0
C14 C15 C10 120.8(4)
C14 C15 H15 119.6
C10 C15 H15 119.6
C20 N3 C21 109.5(3)
C20 N3 H3 125.2
C21 N3 H3 125.2
C25 C26 C21 119.4(4)
C25 C26 C19 134.7(4)
C21 C26 C19 105.8(4)
N4 C17 C16 178.7(4)
C12 C11 C10 121.0(4)
C12 C11 H11 119.5
C10 C11 H11 119.5
C14 C13 C12 121.9(4)
C14 C13 N1 118.9(4)
C12 C13 N1 119.2(4)
C22 C23 C24 120.0(4)
C22 C23 H23 120.0
C24 C23 H23 120.0
C13 C14 C15 118.8(4)
C13 C14 H14 120.6
C15 C14 H14 120.6
N2 C8 C9 108.1(3)
N2 C8 C7 118.1(3)
C9 C8 C7 133.8(4)
N2 C18 C16 106.8(3)
N2 C18 C19 122.1(3)
C16 C18 C19 131.1(4)
C20 C19 C26 106.5(3)
C20 C19 C18 126.5(4)
C26 C19 C18 126.6(4)
N3 C21 C22 130.4(4)
N3 C21 C26 108.1(3)
C22 C21 C26 121.5(4)
O1 N1 O2 123.6(4)
O1 N1 C13 118.7(5)
O2 N1 C13 117.7(4)
C13 C12 C11 118.8(4)
C13 C12 H12 120.6
C11 C12 H12 120.6
O3 C7 C8 120.1(4)
O3 C7 C6 120.1(4)
C8 C7 C6 119.8(4)
C1 C6 C5 120.2(5)
C1 C6 C7 122.2(4)
C5 C6 C7 117.6(5)
C25 C24 C23 122.3(4)
C25 C24 Br1 119.4(3)
C23 C24 Br1 118.3(3)
C18 C16 C9 108.4(3)
C18 C16 C17 125.1(3)
C9 C16 C17 126.3(3)
N3 C20 C19 110.0(4)
N3 C20 H20 125.0
C19 C20 H20 125.0
C23 C22 C21 118.6(4)
C23 C22 H22 120.7
C21 C22 H22 120.7
C4 C5 C6 120.1(7)
C4 C5 H5 119.9
C6 C5 H5 119.9
C6 C1 C2 119.1(6)
C6 C1 H1 120.5
C2 C1 H1 120.5
C3 C4 C5 120.4(7)
C3 C4 H4 119.8
C5 C4 H4 119.8
C1 C2 C3 119.8(7)
C1 C2 H2A 120.1
C3 C2 H2A 120.1
C4 C3 C2 120.4(6)
C4 C3 H3A 119.8
C2 C3 H3A 119.8
O4 S C28 110.9(3)
O4 S C27 104.9(3)
C28 S C27 98.1(4)
S C28 H28A 109.5
S C28 H28B 109.5
H28A C28 H28B 109.5
S C28 H28C 109.5
H28A C28 H28C 109.5
H28B C28 H28C 109.5
S C27 H27A 109.5
S C27 H27B 109.5
H27A C27 H27B 109.5
S C27 H27C 109.5
H27A C27 H27C 109.5
H27B C27 H27C 109.5

loop_
_geom_bond_atom_site_label_1
_geom_bond_atom_site_label_2
_geom_bond_distance
C1 C2 1.382(8)
C1 H1 0.9300
C2 C3 1.388(11)
C2 H2A 0.9300
C3 H3A 0.9300
C4 C3 1.340(12)
C4 H4 0.9300
C5 C4 1.372(9)
C5 H5 0.9300
C6 C1 1.373(7)
C6 C5 1.375(7)
C7 O3 1.216(5)
C7 C6 1.495(6)
C8 C7 1.466(6)
C9 C8 1.382(5)
C9 C16 1.421(5)
C10 C15 1.382(6)
C10 C11 1.383(6)
C10 C9 1.477(5)
C11 C12 1.373(6)
C11 H11 0.9300
C12 H12 0.9300
C13 C12 1.370(6)
C13 C14 1.367(6)
C14 H14 0.9300
C13 N1 1.468(6)
C15 C14 1.380(6)
C15 H15 0.9300
C17 N4 1.141(5)
C17 C16 1.423(6)
C18 C16 1.389(5)
C18 C19 1.447(5)
C19 C20 1.374(6)
C20 H20 0.9300
C21 C22 1.382(6)
C22 H22 0.9300
C23 C22 1.359(6)
C23 C24 1.412(6)
C23 H23 0.9300
C25 C24 1.369(6)
C25 C26 1.386(6)
C25 H25 0.9300
C26 C21 1.419(5)
C26 C19 1.443(5)
S C27 1.782(6)
C27 H27A 0.9600
C27 H27B 0.9600
C27 H27C 0.9600
S O4 1.486(4)
S C28 1.693(7)
C28 H28A 0.9600
C28 H28B 0.9600
C28 H28C 0.9600
N1 O1 1.199(6)
N1 O2 1.225(6)
N2 C18 1.354(5)
N2 C8 1.373(5)
N2 H2 0.8600
N3 C20 1.357(5)
N3 C21 1.363(5)
N3 H3 0.8600
Br1 C24 1.896(5)

loop_
_geom_hbond_atom_site_label_D
_geom_hbond_atom_site_label_H
_geom_hbond_atom_site_label_A
_geom_hbond_site_symmetry_A
_geom_hbond_distance_DH
_geom_hbond_distance_HA
_geom_hbond_distance_DA
_geom_hbond_angle_DHA
N3 H3 O4 2_765 0.86 2.02 2.842(5) 160.5
C4 H4 N4 1_556 0.93 2.62 3.485(8) 155.2
C28 H28C O1 2_776 0.96 2.48 3.245(9) 137.1
N2 H2 O4 . 0.86 2.03 2.876(4) 166.2
C28 H28A O3 . 0.96 2.57 3.289(8) 131.9

loop_
_geom_torsion_atom_site_label_1
_geom_torsion_atom_site_label_2
_geom_torsion_atom_site_label_3
_geom_torsion_atom_site_label_4
_geom_torsion
C15 C10 C9 C8 129.3(5)
C11 C10 C9 C8 -49.7(6)
C15 C10 C9 C16 -54.2(6)
C11 C10 C9 C16 126.7(4)
C11 C10 C15 C14 1.7(6)
C9 C10 C15 C14 -177.4(4)
C24 C25 C26 C21 2.5(6)
C24 C25 C26 C19 178.4(4)
C15 C10 C11 C12 -3.2(6)
C9 C10 C11 C12 175.8(4)
C12 C13 C14 C15 -2.2(7)
N1 C13 C14 C15 179.7(4)
C10 C15 C14 C13 1.0(7)
C18 N2 C8 C9 1.5(5)
C18 N2 C8 C7 -179.1(4)
C16 C9 C8 N2 -1.0(5)
C10 C9 C8 N2 176.0(4)
C16 C9 C8 C7 179.7(5)
C10 C9 C8 C7 -3.3(8)
C8 N2 C18 C16 -1.4(5)
C8 N2 C18 C19 175.9(4)
C25 C26 C19 C20 -175.0(4)
C21 C26 C19 C20 1.3(4)
C25 C26 C19 C18 12.0(7)
C21 C26 C19 C18 -171.7(4)
N2 C18 C19 C20 -133.1(5)
C16 C18 C19 C20 43.5(7)
N2 C18 C19 C26 38.6(6)
C16 C18 C19 C26 -144.8(5)
C20 N3 C21 C22 -178.4(4)
C20 N3 C21 C26 0.8(5)
C25 C26 C21 N3 175.7(4)
C19 C26 C21 N3 -1.3(4)
C25 C26 C21 C22 -5.0(6)
C19 C26 C21 C22 178.0(4)
C14 C13 N1 O1 -173.5(5)
C12 C13 N1 O1 8.4(7)
C14 C13 N1 O2 6.0(7)
C12 C13 N1 O2 -172.1(4)
C14 C13 C12 C11 0.7(7)
N1 C13 C12 C11 178.8(4)
C10 C11 C12 C13 2.1(7)
N2 C8 C7 O3 -23.4(6)
C9 C8 C7 O3 155.8(5)
N2 C8 C7 C6 154.5(4)
C9 C8 C7 C6 -26.3(7)
O3 C7 C6 C1 142.4(5)
C8 C7 C6 C1 -35.4(6)
O3 C7 C6 C5 -35.1(6)
C8 C7 C6 C5 147.0(4)
C26 C25 C24 C23 1.4(7)
C26 C25 C24 Br1 -176.7(3)
C22 C23 C24 C25 -3.0(7)
C22 C23 C24 Br1 175.2(3)
N2 C18 C16 C9 0.7(5)
C19 C18 C16 C9 -176.3(4)
N2 C18 C16 C17 -174.3(4)
C19 C18 C16 C17 8.7(7)
C8 C9 C16 C18 0.2(5)
C10 C9 C16 C18 -176.9(4)
C8 C9 C16 C17 175.1(4)
C10 C9 C16 C17 -2.0(7)
C21 N3 C20 C19 0.0(5)
C26 C19 C20 N3 -0.9(5)
C18 C19 C20 N3 172.2(4)
C24 C23 C22 C21 0.5(7)
N3 C21 C22 C23 -177.4(4)
C26 C21 C22 C23 3.4(6)
C1 C6 C5 C4 2.6(8)
C7 C6 C5 C4 -179.9(5)
C5 C6 C1 C2 -1.4(7)
C7 C6 C1 C2 -178.9(5)
C6 C5 C4 C3 -1.3(10)
C6 C1 C2 C3 -1.0(9)
C5 C4 C3 C2 -1.1(12)
C1 C2 C3 C4 2.3(11)

_cod_database_fobs_code 1543131
